data_4062689
_journal_name_full Organometallics
_journal_paper_doi 10.1021/om049447x
_journal_year 2004
_chemical_formula_sum 'C32 H69 Cl N2 P4 Ti W'
_chemical_formula_weight 873.01
_space_group_IT_number 2
_symmetry_cell_setting triclinic
_symmetry_Int_Tables_number 2
_symmetry_space_group_name_Hall '-P 1'
_symmetry_space_group_name_H-M 'P -1'
_cell_angle_alpha 93.8181(7)
_cell_angle_beta 104.9733(8)
_cell_angle_gamma 74.3497(9)
_cell_formula_units_Z 4
_cell_length_a 16.5797(3)
_cell_length_b 17.8424(3)
_cell_length_c 14.4307(2)
_cell_measurement_temperature 113.2
_cell_volume 3971.1(1)
_exptl_crystal_density_diffrn 1.460
_cod_original_formula_sum 'C32 H69 Cl N2 P4 Ti W '
_cod_database_code 4062689

loop_
_symmetry_equiv_pos_as_xyz
x,y,z
-x,-y,-z

loop_
_atom_site_label
_atom_site_type_symbol
_atom_site_fract_x
_atom_site_fract_y
_atom_site_fract_z
_atom_site_U_iso_or_equiv
_atom_site_adp_type
_atom_site_occupancy
_atom_site_calc_flag
_atom_site_refinement_flags
_atom_site_disorder_assembly
_atom_site_disorder_group
W(1) W 0.184130(8) 0.406355(8) 0.218520(9) 0.01159(3) Uani 1.00 d . . .
W(2) W 0.199823(8) -0.073069(8) -0.275817(9) 0.01174(3) Uani 1.00 d . . .
Ti(1) Ti 0.31689(4) 0.41457(4) 0.56241(4) 0.0162(2) Uani 1.00 d . . .
Ti(2) Ti 0.29540(4) -0.10045(4) 0.07243(4) 0.0154(1) Uani 1.00 d . . .
Cl(1) Cl 0.11778(6) 0.41111(5) 0.04060(6) 0.0199(2) Uani 1.00 d . . .
Cl(2) Cl 0.13407(6) -0.04510(6) -0.45112(6) 0.0222(2) Uani 1.00 d . . .
P(1) P 0.31600(6) 0.40970(6) 0.16907(7) 0.0169(2) Uani 1.00 d . . .
P(2) P 0.24607(6) 0.26620(5) 0.19998(6) 0.0149(2) Uani 1.00 d . . .
P(3) P 0.04161(6) 0.40579(6) 0.24389(6) 0.0156(2) Uani 1.00 d . . .
P(4) P 0.11545(6) 0.54750(5) 0.22400(6) 0.0143(2) Uani 1.00 d . . .
P(5) P 0.33910(6) -0.07642(6) -0.31391(7) 0.0174(2) Uani 1.00 d . . .
P(6) P 0.24638(6) -0.21096(6) -0.32070(7) 0.0184(2) Uani 1.00 d . . .
P(7) P 0.05031(6) -0.06648(6) -0.27084(6) 0.0149(2) Uani 1.00 d . . .
P(8) P 0.14676(6) 0.06714(5) -0.24345(6) 0.0144(2) Uani 1.00 d . . .
N(1) N 0.2341(2) 0.4040(2) 0.3466(2) 0.0124(7) Uani 1.00 d . . .
N(2) N 0.2669(2) 0.4065(2) 0.4337(2) 0.0153(7) Uani 1.00 d . . .
N(3) N 0.2407(2) -0.0914(2) -0.1483(2) 0.0130(7) Uani 1.00 d . . .
N(4) N 0.2639(2) -0.1002(2) -0.0594(2) 0.0160(7) Uani 1.00 d . . .
C(1) C 0.2067(3) 0.4815(3) 0.6076(3) 0.030(1) Uani 1.00 d . . .
C(2) C 0.3796(3) 0.5039(3) 0.5627(3) 0.029(1) Uani 1.00 d . . .
C(3) C 0.4177(3) 0.3707(2) 0.7179(3) 0.0213(9) Uani 1.00 d . . .
C(4) C 0.3448(3) 0.3410(2) 0.7080(3) 0.0208(9) Uani 1.00 d . . .
C(5) C 0.3411(2) 0.2901(2) 0.6275(3) 0.0185(9) Uani 1.00 d . . .
C(6) C 0.4130(2) 0.2875(2) 0.5900(3) 0.0190(9) Uani 1.00 d . . .
C(7) C 0.4594(2) 0.3376(2) 0.6450(3) 0.0215(9) Uani 1.00 d . . .
C(8) C 0.4470(3) 0.4265(3) 0.7931(3) 0.034(1) Uani 1.00 d . . .
C(9) C 0.2864(3) 0.3545(3) 0.7752(3) 0.035(1) Uani 1.00 d . . .
C(10) C 0.2800(3) 0.2394(3) 0.5962(3) 0.030(1) Uani 1.00 d . . .
C(11) C 0.4406(3) 0.2346(3) 0.5120(3) 0.030(1) Uani 1.00 d . . .
C(12) C 0.5436(3) 0.3490(3) 0.6359(3) 0.034(1) Uani 1.00 d . . .
C(13) C 0.3663(3) 0.3115(2) 0.1284(3) 0.0234(10) Uani 1.00 d . . .
C(14) C 0.3587(3) 0.2482(2) 0.1898(3) 0.0217(9) Uani 1.00 d . . .
C(15) C 0.4082(3) 0.4344(2) 0.2558(3) 0.026(1) Uani 1.00 d . . .
C(16) C 0.4476(3) 0.3830(3) 0.3445(3) 0.031(1) Uani 1.00 d . . .
C(17) C 0.3026(3) 0.4724(2) 0.0669(3) 0.028(1) Uani 1.00 d . . .
C(18) C 0.3801(3) 0.4643(3) 0.0253(3) 0.030(1) Uani 1.00 d . . .
C(19) C 0.2555(3) 0.2077(2) 0.3033(3) 0.0215(9) Uani 1.00 d . . .
C(20) C 0.3099(3) 0.1232(2) 0.3077(3) 0.028(1) Uani 1.00 d . . .
C(21) C 0.2020(3) 0.2118(2) 0.0948(3) 0.0210(9) Uani 1.00 d . . .
C(22) C 0.1156(3) 0.1983(2) 0.0946(3) 0.026(1) Uani 1.00 d . . .
C(23) C -0.0015(3) 0.5001(2) 0.2970(3) 0.0242(10) Uani 1.00 d . . .
C(24) C 0.0031(3) 0.5655(2) 0.2361(3) 0.0247(10) Uani 1.00 d . . .
C(25) C 0.0285(3) 0.3357(3) 0.3228(3) 0.025(1) Uani 1.00 d . . .
C(26) C 0.0824(3) 0.3357(3) 0.4252(3) 0.040(1) Uani 1.00 d . . .
C(27) C -0.0460(3) 0.4033(2) 0.1350(3) 0.0221(9) Uani 1.00 d . . .
C(28) C -0.1367(3) 0.4151(3) 0.1477(3) 0.032(1) Uani 1.00 d . . .
C(29) C 0.1615(3) 0.5995(2) 0.3301(3) 0.0210(9) Uani 1.00 d . . .
C(30) C 0.2549(3) 0.5997(3) 0.3401(3) 0.029(1) Uani 1.00 d . . .
C(31) C 0.1028(3) 0.6111(2) 0.1234(3) 0.0220(9) Uani 1.00 d . . .
C(32) C 0.0425(3) 0.6928(2) 0.1222(3) 0.027(1) Uani 1.00 d . . .
C(33) C 0.3619(3) -0.0108(2) 0.0942(3) 0.0251(10) Uani 1.00 d . . .
C(34) C 0.1757(3) -0.0358(3) 0.1011(3) 0.028(1) Uani 1.00 d . . .
C(35) C 0.3547(3) -0.1514(2) 0.2365(3) 0.026(1) Uani 1.00 d . . .
C(36) C 0.4228(3) -0.1665(3) 0.1908(3) 0.027(1) Uani 1.00 d . . .
C(37) C 0.4059(3) -0.2173(2) 0.1137(3) 0.0245(10) Uani 1.00 d . . .
C(38) C 0.3266(3) -0.2344(2) 0.1119(3) 0.0244(10) Uani 1.00 d . . .
C(39) C 0.2946(3) -0.1931(2) 0.1876(3) 0.0241(10) Uani 1.00 d . . .
C(40) C 0.3469(4) -0.1014(3) 0.3233(3) 0.049(2) Uani 1.00 d . . .
C(41) C 0.5049(3) -0.1409(3) 0.2230(4) 0.050(2) Uani 1.00 d . . .
C(42) C 0.4645(3) -0.2511(3) 0.0489(4) 0.046(1) Uani 1.00 d . . .
C(43) C 0.2875(4) -0.2927(3) 0.0494(4) 0.041(1) Uani 1.00 d . . .
C(44) C 0.2153(4) -0.1977(3) 0.2151(4) 0.051(2) Uani 1.00 d . . .
C(45) C 0.3907(3) -0.1765(3) -0.3502(3) 0.027(1) Uani 1.00 d . . .
C(46) C 0.3235(3) -0.2213(2) -0.3958(3) 0.025(1) Uani 1.00 d . . .
C(47) C 0.4323(3) -0.0571(3) -0.2235(3) 0.0240(10) Uani 1.00 d . . .
C(48) C 0.4500(3) -0.0945(3) -0.1274(3) 0.031(1) Uani 1.00 d . . .
C(49) C 0.3334(3) -0.0166(3) -0.4150(3) 0.030(1) Uani 1.00 d . . .
C(50) C 0.4177(3) -0.0145(3) -0.4378(3) 0.028(1) Uani 1.00 d . . .
C(51) C 0.3101(3) -0.2685(2) -0.2120(3) 0.030(1) Uani 1.00 d . . .
C(52) C 0.3548(3) -0.3535(3) -0.2235(4) 0.040(1) Uani 1.00 d . . .
C(53) C 0.1777(3) -0.2737(3) -0.3838(4) 0.035(1) Uani 1.00 d . . .
C(54) C 0.1273(3) -0.2486(3) -0.4854(4) 0.045(1) Uani 1.00 d . . .
C(55) C -0.0146(2) 0.0357(2) -0.2798(3) 0.0210(9) Uani 1.00 d . . .
C(56) C 0.0395(3) 0.0855(2) -0.2165(3) 0.0204(9) Uani 1.00 d . . .
C(57) C 0.0408(2) -0.0956(2) -0.1549(3) 0.0211(9) Uani 1.00 d . . .
C(58) C 0.0830(3) -0.1813(3) -0.1309(3) 0.028(1) Uani 1.00 d . . .
C(59) C -0.0190(2) -0.1142(2) -0.3625(3) 0.0197(9) Uani 1.00 d . . .
C(60) C -0.1147(3) -0.0936(3) -0.3619(3) 0.027(1) Uani 1.00 d . . .
C(61) C 0.2026(3) 0.1116(2) -0.1370(3) 0.0217(9) Uani 1.00 d . . .
C(62) C 0.2890(3) 0.1242(3) -0.1394(3) 0.034(1) Uani 1.00 d . . .
C(63) C 0.1253(3) 0.1366(2) -0.3414(3) 0.0220(9) Uani 1.00 d . . .
C(64) C 0.0860(3) 0.2221(2) -0.3216(3) 0.027(1) Uani 1.00 d . . .
H(1a) H 0.2256 0.5033 0.6699 0.0364 Uiso 1.00 calc . . .
H(1b) H 0.1753 0.5225 0.5640 0.0364 Uiso 1.00 calc . . .
H(1c) H 0.1711 0.4492 0.6128 0.0364 Uiso 1.00 calc . . .
H(2a) H 0.4061 0.5164 0.6270 0.0354 Uiso 1.00 calc . . .
H(2b) H 0.4243 0.4873 0.5287 0.0354 Uiso 1.00 calc . . .
H(2c) H 0.3396 0.5499 0.5326 0.0354 Uiso 1.00 calc . . .
H(8a) H 0.5035 0.4027 0.8306 0.0414 Uiso 1.00 calc . . .
H(8b) H 0.4482 0.4721 0.7632 0.0414 Uiso 1.00 calc . . .
H(8c) H 0.4083 0.4408 0.8336 0.0414 Uiso 1.00 calc . . .
H(9a) H 0.2602 0.4096 0.7779 0.0417 Uiso 1.00 calc . . .
H(9b) H 0.2422 0.3288 0.7524 0.0417 Uiso 1.00 calc . . .
H(9c) H 0.3189 0.3367 0.8373 0.0417 Uiso 1.00 calc . . .
H(10a) H 0.2363 0.2528 0.6324 0.0358 Uiso 1.00 calc . . .
H(10b) H 0.2520 0.2466 0.5304 0.0358 Uiso 1.00 calc . . .
H(10c) H 0.3102 0.1862 0.6087 0.0358 Uiso 1.00 calc . . .
H(11a) H 0.3986 0.2060 0.4853 0.0364 Uiso 1.00 calc . . .
H(11b) H 0.4451 0.2645 0.4622 0.0364 Uiso 1.00 calc . . .
H(11c) H 0.4949 0.1988 0.5370 0.0364 Uiso 1.00 calc . . .
H(12a) H 0.5887 0.3305 0.6911 0.0414 Uiso 1.00 calc . . .
H(12b) H 0.5592 0.3215 0.5808 0.0414 Uiso 1.00 calc . . .
H(12c) H 0.5382 0.4031 0.6271 0.0414 Uiso 1.00 calc . . .
H(13a) H 0.3384 0.3044 0.0630 0.0286 Uiso 1.00 calc . . .
H(13b) H 0.4262 0.3067 0.1328 0.0286 Uiso 1.00 calc . . .
H(14a) H 0.3967 0.2481 0.2521 0.0260 Uiso 1.00 calc . . .
H(14b) H 0.3758 0.1984 0.1611 0.0260 Uiso 1.00 calc . . .
H(15a) H 0.4521 0.4320 0.2235 0.0316 Uiso 1.00 calc . . .
H(15b) H 0.3888 0.4865 0.2769 0.0316 Uiso 1.00 calc . . .
H(16a) H 0.4050 0.3844 0.3786 0.0369 Uiso 1.00 calc . . .
H(16b) H 0.4677 0.3295 0.3249 0.0369 Uiso 1.00 calc . . .
H(16c) H 0.4948 0.3981 0.3850 0.0369 Uiso 1.00 calc . . .
H(17a) H 0.2565 0.4630 0.0162 0.0343 Uiso 1.00 calc . . .
H(17b) H 0.2856 0.5256 0.0869 0.0343 Uiso 1.00 calc . . .
H(18a) H 0.3983 0.4123 0.0032 0.0373 Uiso 1.00 calc . . .
H(18b) H 0.3657 0.4992 -0.0272 0.0373 Uiso 1.00 calc . . .
H(18c) H 0.4270 0.4754 0.0733 0.0373 Uiso 1.00 calc . . .
H(19a) H 0.2799 0.2326 0.3596 0.0267 Uiso 1.00 calc . . .
H(19b) H 0.1985 0.2064 0.3046 0.0267 Uiso 1.00 calc . . .
H(20a) H 0.3094 0.0986 0.3638 0.0340 Uiso 1.00 calc . . .
H(20b) H 0.2864 0.0960 0.2525 0.0340 Uiso 1.00 calc . . .
H(20c) H 0.3676 0.1221 0.3084 0.0340 Uiso 1.00 calc . . .
H(21a) H 0.1951 0.2401 0.0390 0.0265 Uiso 1.00 calc . . .
H(21b) H 0.2423 0.1626 0.0944 0.0265 Uiso 1.00 calc . . .
H(22a) H 0.0735 0.2467 0.0947 0.0312 Uiso 1.00 calc . . .
H(22b) H 0.0959 0.1699 0.0383 0.0312 Uiso 1.00 calc . . .
H(22c) H 0.1207 0.1688 0.1496 0.0312 Uiso 1.00 calc . . .
H(23a) H -0.0594 0.5052 0.2988 0.0292 Uiso 1.00 calc . . .
H(23b) H 0.0328 0.5029 0.3609 0.0292 Uiso 1.00 calc . . .
H(24a) H -0.0134 0.6144 0.2665 0.0284 Uiso 1.00 calc . . .
H(24b) H -0.0359 0.5662 0.1745 0.0284 Uiso 1.00 calc . . .
H(25a) H -0.0314 0.3467 0.3233 0.0326 Uiso 1.00 calc . . .
H(25b) H 0.0448 0.2841 0.2976 0.0326 Uiso 1.00 calc . . .
H(26a) H 0.0736 0.2999 0.4645 0.0508 Uiso 1.00 calc . . .
H(26b) H 0.1423 0.3246 0.4269 0.0508 Uiso 1.00 calc . . .
H(26c) H 0.0662 0.3875 0.4525 0.0508 Uiso 1.00 calc . . .
H(27a) H -0.0483 0.4429 0.0924 0.0259 Uiso 1.00 calc . . .
H(27b) H -0.0313 0.3539 0.1055 0.0259 Uiso 1.00 calc . . .
H(28a) H -0.1550 0.4655 0.1762 0.0386 Uiso 1.00 calc . . .
H(28b) H -0.1769 0.4133 0.0880 0.0386 Uiso 1.00 calc . . .
H(28c) H -0.1379 0.3766 0.1896 0.0386 Uiso 1.00 calc . . .
H(29a) H 0.1273 0.6521 0.3265 0.0253 Uiso 1.00 calc . . .
H(29b) H 0.1582 0.5757 0.3858 0.0253 Uiso 1.00 calc . . .
H(30a) H 0.2904 0.5473 0.3447 0.0361 Uiso 1.00 calc . . .
H(30b) H 0.2595 0.6239 0.2857 0.0361 Uiso 1.00 calc . . .
H(30c) H 0.2750 0.6270 0.3965 0.0361 Uiso 1.00 calc . . .
H(31a) H 0.1591 0.6168 0.1242 0.0265 Uiso 1.00 calc . . .
H(31b) H 0.0822 0.5861 0.0651 0.0265 Uiso 1.00 calc . . .
H(32a) H 0.0630 0.7201 0.1788 0.0332 Uiso 1.00 calc . . .
H(32b) H 0.0404 0.7210 0.0676 0.0332 Uiso 1.00 calc . . .
H(32c) H -0.0140 0.6893 0.1204 0.0332 Uiso 1.00 calc . . .
H(33a) H 0.4169 -0.0300 0.0792 0.0300 Uiso 1.00 calc . . .
H(33b) H 0.3291 0.0327 0.0545 0.0300 Uiso 1.00 calc . . .
H(33c) H 0.3718 0.0052 0.1598 0.0300 Uiso 1.00 calc . . .
H(34a) H 0.1816 -0.0310 0.1683 0.0361 Uiso 1.00 calc . . .
H(34b) H 0.1583 0.0146 0.0730 0.0361 Uiso 1.00 calc . . .
H(34c) H 0.1317 -0.0622 0.0742 0.0361 Uiso 1.00 calc . . .
H(40a) H 0.3948 -0.0791 0.3436 0.0587 Uiso 1.00 calc . . .
H(40b) H 0.2948 -0.0608 0.3090 0.0587 Uiso 1.00 calc . . .
H(40c) H 0.3461 -0.1323 0.3744 0.0587 Uiso 1.00 calc . . .
H(41a) H 0.5529 -0.1848 0.2425 0.0578 Uiso 1.00 calc . . .
H(41b) H 0.5125 -0.1140 0.1733 0.0578 Uiso 1.00 calc . . .
H(41c) H 0.5016 -0.1066 0.2774 0.0578 Uiso 1.00 calc . . .
H(42a) H 0.4390 -0.2837 0.0018 0.0565 Uiso 1.00 calc . . .
H(42b) H 0.4740 -0.2103 0.0170 0.0565 Uiso 1.00 calc . . .
H(42c) H 0.5189 -0.2813 0.0852 0.0565 Uiso 1.00 calc . . .
H(43a) H 0.2305 -0.2687 0.0146 0.0503 Uiso 1.00 calc . . .
H(43b) H 0.3216 -0.3124 0.0022 0.0503 Uiso 1.00 calc . . .
H(43c) H 0.2890 -0.3348 0.0854 0.0503 Uiso 1.00 calc . . .
H(44a) H 0.2060 -0.1648 0.2684 0.0630 Uiso 1.00 calc . . .
H(44b) H 0.1649 -0.1817 0.1623 0.0630 Uiso 1.00 calc . . .
H(44c) H 0.2195 -0.2499 0.2318 0.0630 Uiso 1.00 calc . . .
H(45a) H 0.4228 -0.1732 -0.3945 0.0337 Uiso 1.00 calc . . .
H(45b) H 0.4283 -0.2045 -0.2947 0.0337 Uiso 1.00 calc . . .
H(46a) H 0.3517 -0.2749 -0.4022 0.0318 Uiso 1.00 calc . . .
H(46b) H 0.2932 -0.2007 -0.4590 0.0318 Uiso 1.00 calc . . .
H(47a) H 0.4831 -0.0752 -0.2475 0.0292 Uiso 1.00 calc . . .
H(47b) H 0.4226 -0.0018 -0.2145 0.0292 Uiso 1.00 calc . . .
H(48a) H 0.4019 -0.0752 -0.1009 0.0384 Uiso 1.00 calc . . .
H(48b) H 0.4619 -0.1490 -0.1342 0.0384 Uiso 1.00 calc . . .
H(48c) H 0.4998 -0.0817 -0.0845 0.0384 Uiso 1.00 calc . . .
H(49a) H 0.2989 -0.0348 -0.4716 0.0368 Uiso 1.00 calc . . .
H(49b) H 0.3038 0.0358 -0.4036 0.0368 Uiso 1.00 calc . . .
H(50a) H 0.4481 -0.0655 -0.4514 0.0338 Uiso 1.00 calc . . .
H(50b) H 0.4062 0.0184 -0.4915 0.0338 Uiso 1.00 calc . . .
H(50c) H 0.4529 0.0052 -0.3836 0.0338 Uiso 1.00 calc . . .
H(51a) H 0.3529 -0.2436 -0.1786 0.0384 Uiso 1.00 calc . . .
H(51b) H 0.2712 -0.2673 -0.1718 0.0384 Uiso 1.00 calc . . .
H(52a) H 0.3130 -0.3804 -0.2547 0.0469 Uiso 1.00 calc . . .
H(52b) H 0.3948 -0.3567 -0.2612 0.0469 Uiso 1.00 calc . . .
H(52c) H 0.3847 -0.3763 -0.1624 0.0469 Uiso 1.00 calc . . .
H(53a) H 0.2143 -0.3258 -0.3858 0.0418 Uiso 1.00 calc . . .
H(53b) H 0.1383 -0.2764 -0.3458 0.0418 Uiso 1.00 calc . . .
H(54a) H 0.0887 -0.1964 -0.4839 0.0561 Uiso 1.00 calc . . .
H(54b) H 0.1645 -0.2462 -0.5240 0.0561 Uiso 1.00 calc . . .
H(54c) H 0.0917 -0.2821 -0.5140 0.0561 Uiso 1.00 calc . . .
H(55a) H -0.0306 0.0530 -0.3448 0.0267 Uiso 1.00 calc . . .
H(55b) H -0.0659 0.0401 -0.2592 0.0267 Uiso 1.00 calc . . .
H(56a) H 0.0483 0.0727 -0.1506 0.0250 Uiso 1.00 calc . . .
H(56b) H 0.0104 0.1389 -0.2264 0.0250 Uiso 1.00 calc . . .
H(57a) H 0.0674 -0.0645 -0.1051 0.0253 Uiso 1.00 calc . . .
H(57b) H -0.0191 -0.0841 -0.1556 0.0253 Uiso 1.00 calc . . .
H(58a) H 0.0763 -0.1928 -0.0709 0.0350 Uiso 1.00 calc . . .
H(58b) H 0.0568 -0.2116 -0.1797 0.0350 Uiso 1.00 calc . . .
H(58c) H 0.1431 -0.1920 -0.1286 0.0350 Uiso 1.00 calc . . .
H(59a) H -0.0152 -0.1012 -0.4235 0.0249 Uiso 1.00 calc . . .
H(59b) H 0.0035 -0.1692 -0.3528 0.0249 Uiso 1.00 calc . . .
H(60a) H -0.1396 -0.0396 -0.3735 0.0328 Uiso 1.00 calc . . .
H(60b) H -0.1446 -0.1219 -0.4122 0.0328 Uiso 1.00 calc . . .
H(60c) H -0.1208 -0.1074 -0.3025 0.0328 Uiso 1.00 calc . . .
H(61a) H 0.1654 0.1617 -0.1277 0.0260 Uiso 1.00 calc . . .
H(61b) H 0.2122 0.0800 -0.0827 0.0260 Uiso 1.00 calc . . .
H(62a) H 0.3278 0.0758 -0.1466 0.0395 Uiso 1.00 calc . . .
H(62b) H 0.2809 0.1572 -0.1924 0.0395 Uiso 1.00 calc . . .
H(62c) H 0.3125 0.1485 -0.0818 0.0395 Uiso 1.00 calc . . .
H(63a) H 0.1784 0.1337 -0.3572 0.0274 Uiso 1.00 calc . . .
H(63b) H 0.0864 0.1217 -0.3962 0.0274 Uiso 1.00 calc . . .
H(64a) H 0.1234 0.2395 -0.2677 0.0347 Uiso 1.00 calc . . .
H(64b) H 0.0770 0.2534 -0.3756 0.0347 Uiso 1.00 calc . . .
H(64c) H 0.0314 0.2275 -0.3069 0.0347 Uiso 1.00 calc . . .

loop_
_atom_site_aniso_label
_atom_site_aniso_U_11
_atom_site_aniso_U_22
_atom_site_aniso_U_33
_atom_site_aniso_U_12
_atom_site_aniso_U_13
_atom_site_aniso_U_23
W(1) 0.01255(7) 0.01002(7) 0.01203(6) -0.00219(5) 0.00322(5) 0.00075(5)
W(2) 0.01173(7) 0.01124(7) 0.01211(6) -0.00209(5) 0.00361(5) -0.00033(5)
Ti(1) 0.0184(3) 0.0176(3) 0.0125(3) -0.0045(3) 0.0037(2) 0.0012(2)
Ti(2) 0.0175(3) 0.0142(3) 0.0133(3) -0.0026(2) 0.0030(2) 0.0016(2)
Cl(1) 0.0234(4) 0.0200(4) 0.0158(4) -0.0059(4) 0.0031(3) 0.0009(3)
Cl(2) 0.0224(4) 0.0284(5) 0.0150(4) -0.0066(4) 0.0027(3) 0.0009(3)
P(1) 0.0166(4) 0.0142(4) 0.0215(4) -0.0030(3) 0.0075(3) 0.0023(4)
P(2) 0.0160(4) 0.0116(4) 0.0165(4) -0.0026(3) 0.0038(3) 0.0008(3)
P(3) 0.0165(4) 0.0169(4) 0.0146(4) -0.0055(4) 0.0042(3) 0.0009(3)
P(4) 0.0169(4) 0.0118(4) 0.0129(4) -0.0020(3) 0.0033(3) -0.0008(3)
P(5) 0.0160(4) 0.0194(5) 0.0178(4) -0.0037(4) 0.0070(3) -0.0004(4)
P(6) 0.0181(5) 0.0152(4) 0.0205(4) -0.0028(4) 0.0052(4) -0.0053(4)
P(7) 0.0137(4) 0.0155(4) 0.0158(4) -0.0038(3) 0.0037(3) 0.0017(3)
P(8) 0.0169(4) 0.0123(4) 0.0146(4) -0.0033(3) 0.0048(3) 0.0006(3)
N(1) 0.012(1) 0.008(1) 0.018(1) -0.001(1) 0.005(1) 0.001(1)
N(2) 0.018(1) 0.014(1) 0.014(1) -0.003(1) 0.005(1) 0.000(1)
N(3) 0.013(1) 0.009(1) 0.018(1) -0.004(1) 0.004(1) 0.001(1)
N(4) 0.014(1) 0.016(1) 0.018(1) -0.004(1) 0.002(1) 0.001(1)
C(1) 0.034(2) 0.028(2) 0.027(2) 0.003(2) 0.015(2) 0.002(2)
C(2) 0.039(3) 0.028(2) 0.020(2) -0.015(2) 0.004(2) -0.001(2)
C(3) 0.027(2) 0.023(2) 0.012(2) -0.008(2) -0.001(1) 0.005(1)
C(4) 0.025(2) 0.020(2) 0.016(2) -0.002(2) 0.006(1) 0.004(1)
C(5) 0.021(2) 0.018(2) 0.019(2) -0.009(1) 0.002(1) 0.005(1)
C(6) 0.020(2) 0.018(2) 0.018(2) -0.002(1) 0.005(1) 0.003(1)
C(7) 0.017(2) 0.024(2) 0.021(2) -0.005(1) 0.000(1) 0.005(2)
C(8) 0.056(3) 0.031(2) 0.017(2) -0.021(2) 0.000(2) 0.001(2)
C(9) 0.045(3) 0.039(3) 0.024(2) -0.006(2) 0.018(2) 0.003(2)
C(10) 0.030(2) 0.031(2) 0.032(2) -0.015(2) 0.003(2) 0.006(2)
C(11) 0.032(2) 0.027(2) 0.029(2) -0.003(2) 0.009(2) -0.001(2)
C(12) 0.025(2) 0.041(3) 0.039(2) -0.010(2) 0.008(2) 0.011(2)
C(13) 0.024(2) 0.018(2) 0.032(2) -0.005(2) 0.015(2) -0.004(2)
C(14) 0.020(2) 0.013(2) 0.032(2) -0.002(1) 0.008(2) 0.000(2)
C(15) 0.018(2) 0.024(2) 0.037(2) -0.006(2) 0.007(2) -0.001(2)
C(16) 0.023(2) 0.047(3) 0.026(2) -0.014(2) 0.006(2) 0.001(2)
C(17) 0.033(2) 0.019(2) 0.037(2) -0.003(2) 0.017(2) 0.006(2)
C(18) 0.038(3) 0.030(2) 0.030(2) -0.010(2) 0.019(2) 0.001(2)
C(19) 0.025(2) 0.020(2) 0.020(2) -0.005(2) 0.005(1) 0.002(1)
C(20) 0.036(2) 0.017(2) 0.029(2) -0.002(2) 0.008(2) 0.006(2)
C(21) 0.026(2) 0.017(2) 0.020(2) -0.006(2) 0.006(1) -0.003(1)
C(22) 0.026(2) 0.022(2) 0.029(2) -0.010(2) 0.005(2) -0.005(2)
C(23) 0.023(2) 0.024(2) 0.028(2) -0.007(2) 0.011(2) -0.006(2)
C(24) 0.021(2) 0.017(2) 0.033(2) 0.001(2) 0.009(2) -0.006(2)
C(25) 0.021(2) 0.034(2) 0.025(2) -0.011(2) 0.004(2) 0.010(2)
C(26) 0.034(3) 0.061(3) 0.026(2) -0.019(2) 0.000(2) 0.016(2)
C(27) 0.018(2) 0.020(2) 0.024(2) -0.004(1) 0.000(1) -0.001(2)
C(28) 0.018(2) 0.044(3) 0.030(2) -0.009(2) 0.000(2) 0.001(2)
C(29) 0.025(2) 0.017(2) 0.019(2) -0.005(1) 0.003(1) -0.001(1)
C(30) 0.028(2) 0.027(2) 0.030(2) -0.013(2) -0.002(2) 0.000(2)
C(31) 0.029(2) 0.018(2) 0.016(2) -0.004(2) 0.003(1) 0.002(1)
C(32) 0.030(2) 0.016(2) 0.034(2) -0.003(2) 0.006(2) 0.005(2)
C(33) 0.033(2) 0.018(2) 0.021(2) -0.008(2) 0.000(2) 0.000(2)
C(34) 0.025(2) 0.034(2) 0.023(2) 0.002(2) 0.009(2) 0.004(2)
C(35) 0.037(2) 0.022(2) 0.014(2) -0.003(2) -0.001(2) 0.007(2)
C(36) 0.026(2) 0.025(2) 0.027(2) -0.008(2) -0.006(2) 0.013(2)
C(37) 0.025(2) 0.019(2) 0.027(2) 0.002(2) 0.007(2) 0.011(2)
C(38) 0.026(2) 0.015(2) 0.029(2) -0.004(2) 0.001(2) 0.004(2)
C(39) 0.022(2) 0.020(2) 0.029(2) 0.000(2) 0.006(2) 0.014(2)
C(40) 0.085(4) 0.029(3) 0.021(2) -0.005(3) 0.004(2) 0.000(2)
C(41) 0.028(3) 0.046(3) 0.062(3) -0.014(2) -0.024(2) 0.030(3)
C(42) 0.044(3) 0.042(3) 0.047(3) 0.018(2) 0.027(2) 0.016(2)
C(43) 0.058(3) 0.021(2) 0.039(3) -0.015(2) -0.004(2) 0.000(2)
C(44) 0.041(3) 0.039(3) 0.080(4) 0.003(2) 0.033(3) 0.030(3)
C(45) 0.024(2) 0.026(2) 0.033(2) -0.004(2) 0.014(2) -0.006(2)
C(46) 0.024(2) 0.026(2) 0.025(2) -0.002(2) 0.010(2) -0.007(2)
C(47) 0.017(2) 0.031(2) 0.027(2) -0.010(2) 0.006(1) -0.004(2)
C(48) 0.021(2) 0.049(3) 0.023(2) -0.013(2) 0.002(2) 0.001(2)
C(49) 0.026(2) 0.034(2) 0.032(2) -0.003(2) 0.012(2) 0.011(2)
C(50) 0.027(2) 0.035(2) 0.026(2) -0.011(2) 0.013(2) 0.003(2)
C(51) 0.041(3) 0.017(2) 0.029(2) 0.002(2) 0.011(2) -0.002(2)
C(52) 0.043(3) 0.019(2) 0.049(3) 0.008(2) 0.013(2) 0.000(2)
C(53) 0.028(2) 0.027(2) 0.051(3) -0.012(2) 0.009(2) -0.017(2)
C(54) 0.032(3) 0.051(3) 0.049(3) -0.014(2) 0.008(2) -0.029(2)
C(55) 0.018(2) 0.019(2) 0.028(2) -0.002(1) 0.010(1) 0.001(2)
C(56) 0.024(2) 0.014(2) 0.027(2) -0.003(1) 0.015(2) -0.002(1)
C(57) 0.017(2) 0.029(2) 0.019(2) -0.007(2) 0.006(1) 0.005(2)
C(58) 0.023(2) 0.031(2) 0.031(2) -0.009(2) 0.006(2) 0.011(2)
C(59) 0.020(2) 0.023(2) 0.018(2) -0.009(2) 0.004(1) 0.000(1)
C(60) 0.020(2) 0.037(2) 0.026(2) -0.014(2) 0.002(2) 0.008(2)
C(61) 0.027(2) 0.021(2) 0.018(2) -0.009(2) 0.006(1) -0.004(1)
C(62) 0.027(2) 0.038(3) 0.038(2) -0.016(2) 0.004(2) -0.009(2)
C(63) 0.027(2) 0.018(2) 0.021(2) 0.000(2) 0.009(1) 0.003(1)
C(64) 0.036(2) 0.017(2) 0.028(2) 0.003(2) 0.014(2) 0.007(2)

loop_
_geom_bond_atom_site_label_1
_geom_bond_atom_site_label_2
_geom_bond_distance
_geom_bond_site_symmetry_1
_geom_bond_site_symmetry_2
_geom_bond_publ_flag
W(1) Cl(1) 2.5157(8) . . yes
W(1) P(1) 2.4851(9) . . yes
W(1) P(2) 2.4590(9) . . yes
W(1) P(3) 2.4855(9) . . yes
W(1) P(4) 2.4735(9) . . yes
W(1) N(1) 1.818(3) . . yes
W(2) Cl(2) 2.5073(8) . . yes
W(2) P(5) 2.4930(9) . . yes
W(2) P(6) 2.468(1) . . yes
W(2) P(7) 2.4694(9) . . yes
W(2) P(8) 2.4739(9) . . yes
W(2) N(3) 1.807(3) . . yes
Ti(1) N(2) 1.842(3) . . yes
Ti(1) C(1) 2.126(4) . . yes
Ti(1) C(2) 2.124(4) . . yes
Ti(1) C(3) 2.456(4) . . yes
Ti(1) C(4) 2.427(3) . . yes
Ti(1) C(5) 2.361(4) . . yes
Ti(1) C(6) 2.383(4) . . yes
Ti(1) C(7) 2.430(4) . . yes
Ti(2) N(4) 1.839(3) . . yes
Ti(2) C(33) 2.139(4) . . yes
Ti(2) C(34) 2.137(4) . . yes
Ti(2) C(35) 2.450(4) . . yes
Ti(2) C(36) 2.415(4) . . yes
Ti(2) C(37) 2.366(4) . . yes
Ti(2) C(38) 2.380(4) . . yes
Ti(2) C(39) 2.425(4) . . yes
P(1) C(13) 1.854(4) . . yes
P(1) C(15) 1.843(4) . . yes
P(1) C(17) 1.842(4) . . yes
P(2) C(14) 1.850(4) . . yes
P(2) C(19) 1.827(4) . . yes
P(2) C(21) 1.842(4) . . yes
P(3) C(23) 1.842(4) . . yes
P(3) C(25) 1.836(4) . . yes
P(3) C(27) 1.850(4) . . yes
P(4) C(24) 1.855(4) . . yes
P(4) C(29) 1.837(4) . . yes
P(4) C(31) 1.837(4) . . yes
P(5) C(45) 1.864(4) . . yes
P(5) C(47) 1.843(4) . . yes
P(5) C(49) 1.833(4) . . yes
P(6) C(46) 1.846(4) . . yes
P(6) C(51) 1.845(4) . . yes
P(6) C(53) 1.843(4) . . yes
P(7) C(55) 1.844(4) . . yes
P(7) C(57) 1.842(4) . . yes
P(7) C(59) 1.841(4) . . yes
P(8) C(56) 1.856(4) . . yes
P(8) C(61) 1.829(4) . . yes
P(8) C(63) 1.843(4) . . yes
N(1) N(2) 1.237(4) . . yes
N(3) N(4) 1.248(4) . . yes
C(3) C(4) 1.418(6) . . yes
C(3) C(7) 1.417(6) . . yes
C(3) C(8) 1.499(6) . . yes
C(4) C(5) 1.425(5) . . yes
C(4) C(9) 1.504(6) . . yes
C(5) C(6) 1.419(5) . . yes
C(5) C(10) 1.502(6) . . yes
C(6) C(7) 1.408(5) . . yes
C(6) C(11) 1.503(6) . . yes
C(7) C(12) 1.502(6) . . yes
C(13) C(14) 1.530(5) . . yes
C(15) C(16) 1.519(6) . . yes
C(17) C(18) 1.524(6) . . yes
C(19) C(20) 1.530(6) . . yes
C(21) C(22) 1.515(6) . . yes
C(23) C(24) 1.535(6) . . yes
C(25) C(26) 1.517(6) . . yes
C(27) C(28) 1.519(6) . . yes
C(29) C(30) 1.519(6) . . yes
C(31) C(32) 1.527(6) . . yes
C(35) C(36) 1.408(6) . . yes
C(35) C(39) 1.418(6) . . yes
C(35) C(40) 1.501(7) . . yes
C(36) C(37) 1.407(6) . . yes
C(36) C(41) 1.503(6) . . yes
C(37) C(38) 1.421(6) . . yes
C(37) C(42) 1.503(6) . . yes
C(38) C(39) 1.415(6) . . yes
C(38) C(43) 1.501(6) . . yes
C(39) C(44) 1.492(6) . . yes
C(45) C(46) 1.531(6) . . yes
C(47) C(48) 1.503(5) . . yes
C(49) C(50) 1.527(6) . . yes
C(51) C(52) 1.517(6) . . yes
C(53) C(54) 1.517(7) . . yes
C(55) C(56) 1.526(6) . . yes
C(57) C(58) 1.522(6) . . yes
C(59) C(60) 1.531(6) . . yes
C(61) C(62) 1.518(6) . . yes
C(63) C(64) 1.528(6) . . yes
